data_4323155
loop_
_publ_author_name
'Kwan Mook Kim'
'Youn Soo Sohn'

_publ_contact_author
;
      Dr. Youn Soo Sohn
      Inorganic Chemistry Lab
      Korea Institute of Science and Technology
      P.O. Box 131, Cheongryang
      Seoul 130-650, Korea.
;
_publ_contact_author_email kkmook@kistmail.kist.re.kr
_publ_contact_author_fax 82-02-958-5089
_publ_contact_author_phone 82-02-958-5081
_publ_section_title
;
 Reaction of Tetrahydroxo(2,2-dimethylpropane- diamine)platinum(IV) with
 Trimethylsilylchoride. Pentacoordinative Si...OH Interaction Labilizing
 the PtIV-OH Bond
;
_journal_name_full 'Inorganic Chemistry'
_journal_page_first 6109
_journal_page_last 6112
_journal_paper_doi 10.1021/ic980203c
_journal_volume 37
_journal_year 1998
_chemical_formula_sum 'C12 H23 Hg0.5 O13'
_chemical_formula_weight 475.60
_chemical_name_systematic
; 
 ? 
;
_space_group_IT_number 5
_symmetry_cell_setting monoclinic
_symmetry_space_group_name_Hall 'C 2y'
_symmetry_space_group_name_H-M 'C 1 2 1'
_atom_sites_solution_hydrogens geom
_atom_sites_solution_primary direct
_atom_sites_solution_secondary difmap
_audit_creation_method SHELXL
_cell_angle_alpha 90.00
_cell_angle_beta 90.718(9)
_cell_angle_gamma 90.00
_cell_formula_units_Z 4
_cell_length_a 29.084(3)
_cell_length_b 7.4066(11)
_cell_length_c 7.4761(9)
_cell_measurement_temperature 293(2)
_cell_volume 1610.3(3)
_computing_structure_refinement 'SHELXL-93 (Sheldrick, 1993)'
_computing_structure_solution 'SHELXS-86 (Sheldrick, 1990)'
_diffrn_ambient_temperature 293(2)
_diffrn_radiation_monochromator graphite
_diffrn_radiation_source 'fine-focus sealed tube'
_diffrn_radiation_type MoK\a
_diffrn_radiation_wavelength 0.71073
_diffrn_reflns_av_R_equivalents 0.0221
_diffrn_reflns_av_sigmaI/netI 0.0314
_diffrn_reflns_limit_h_max 33
_diffrn_reflns_limit_h_min 0
_diffrn_reflns_limit_k_max 9
_diffrn_reflns_limit_k_min 0
_diffrn_reflns_limit_l_max 9
_diffrn_reflns_limit_l_min -9
_diffrn_reflns_number 1545
_diffrn_reflns_theta_max 26.01
_diffrn_reflns_theta_min 1.40
_exptl_absorpt_coefficient_mu 4.887
_exptl_crystal_density_diffrn 1.962
_exptl_crystal_F_000 956
_refine_diff_density_max 1.585
_refine_diff_density_min -1.149
_refine_diff_density_rms 0.124
_refine_ls_abs_structure_details 'Flack H D (1983), Acta Cryst. A39, 876-881'
_refine_ls_abs_structure_Flack -0.001(9)
_refine_ls_extinction_method none
_refine_ls_goodness_of_fit_all 1.074
_refine_ls_goodness_of_fit_obs 1.074
_refine_ls_matrix_type full
_refine_ls_number_parameters 231
_refine_ls_number_reflns 1510
_refine_ls_number_restraints 1
_refine_ls_restrained_S_all 1.074
_refine_ls_restrained_S_obs 1.074
_refine_ls_R_factor_all 0.0269
_refine_ls_R_factor_obs 0.0268
_refine_ls_shift/esd_max -0.004
_refine_ls_shift/esd_mean 0.000
_refine_ls_structure_factor_coef Fsqd
_refine_ls_weighting_details 'w=1/[\s^2^(Fo^2^)+(0.0563P)^2^+0.0000P] where P=(Fo^2^+2Fc^2^)/3'
_refine_ls_weighting_scheme calc
_refine_ls_wR_factor_all 0.0716
_refine_ls_wR_factor_obs 0.0716
_reflns_number_observed 1509
_reflns_number_total 1510
_reflns_observed_criterion >2sigma(I)
_cod_data_source_file ic980203c_2.cif
_cod_data_source_block Hg[LBA]2
_cod_depositor_comments
;
The following automatic conversions were performed:

'_refine_ls_weighting_scheme' value 'calc
w=1/[\s^2^(Fo^2^)+(0.0563P)^2^+0.0000P] where P=(Fo^2^+2Fc^2^)/3' was
changed to 'calc'. New tag '_refine_ls_weighting_details' was
created. The value of the new tag was set to
'w=1/[\s^2^(Fo^2^)+(0.0563P)^2^+0.0000P] where P=(Fo^2^+2Fc^2^)/3'.

Automatic conversion script
Id: cif_fix_values 3143 2015-03-26 13:38:13Z robertas 
;
_cod_original_formula_sum 'C12 H23 Hg0.50 O13'
_cod_database_code 4323155

loop_
_symmetry_equiv_pos_as_xyz
'x, y, z'
'-x, y, -z'
'x+1/2, y+1/2, z'
'-x+1/2, y+1/2, -z'

loop_
_atom_site_aniso_label
_atom_site_aniso_U_11
_atom_site_aniso_U_22
_atom_site_aniso_U_33
_atom_site_aniso_U_23
_atom_site_aniso_U_13
_atom_site_aniso_U_12
Hg 0.0364(2) 0.0239(2) 0.0335(2) 0.000 -0.01945(14) 0.000
O1A 0.035(3) 0.027(3) 0.046(3) 0.018(2) -0.026(3) -0.016(2)
O1B 0.025(3) 0.067(5) 0.034(3) 0.015(3) -0.004(2) -0.005(3)
O2 0.026(3) 0.020(2) 0.026(2) 0.004(2) -0.004(2) -0.004(2)
O3 0.028(2) 0.015(4) 0.038(2) -0.010(3) -0.012(2) 0.009(3)
O4 0.017(2) 0.016(3) 0.018(2) -0.008(3) -0.0015(14) -0.002(3)
O5 0.028(3) 0.026(3) 0.023(2) 0.002(2) -0.010(2) 0.006(2)
O6 0.038(3) 0.026(3) 0.018(3) 0.000(2) 0.000(2) 0.002(2)
O1' 0.021(2) 0.016(2) 0.017(2) -0.004(2) -0.004(2) 0.005(2)
O2' 0.023(2) 0.018(4) 0.026(2) 0.001(3) -0.007(2) 0.002(3)
O3' 0.028(3) 0.025(3) 0.020(2) -0.004(2) -0.006(2) -0.003(2)
O4' 0.030(2) 0.015(4) 0.026(2) 0.005(2) -0.004(2) 0.003(2)
O6' 0.027(3) 0.030(3) 0.035(3) 0.000(2) -0.006(2) 0.002(3)
C1 0.021(4) 0.017(3) 0.022(3) -0.003(3) -0.005(3) 0.006(3)
C2 0.025(4) 0.013(3) 0.021(3) -0.003(3) -0.002(3) 0.003(3)
C3 0.017(3) 0.012(4) 0.020(3) -0.004(2) -0.006(3) 0.000(3)
C4 0.018(3) 0.011(3) 0.020(3) -0.001(2) -0.003(2) 0.003(3)
C5 0.025(4) 0.014(3) 0.018(3) -0.003(2) -0.009(3) 0.005(3)
C6 0.025(4) 0.029(4) 0.022(3) -0.006(3) 0.000(3) 0.002(3)
C1' 0.011(3) 0.018(3) 0.018(2) -0.004(2) -0.004(2) -0.003(2)
C2' 0.018(3) 0.012(3) 0.019(3) 0.002(2) -0.002(2) -0.001(3)
C3' 0.022(3) 0.010(3) 0.016(3) 0.000(2) 0.000(3) -0.004(3)
C4' 0.022(4) 0.013(3) 0.019(3) 0.001(3) 0.001(3) -0.002(3)
C5' 0.014(3) 0.016(3) 0.020(3) -0.002(2) 0.000(2) -0.003(3)
C6' 0.020(4) 0.021(4) 0.029(3) 0.000(3) -0.003(3) 0.004(3)
OW 0.043(4) 0.026(3) 0.042(3) 0.004(3) -0.009(3) 0.005(3)

loop_
_atom_site_label
_atom_site_type_symbol
_atom_site_fract_x
_atom_site_fract_y
_atom_site_fract_z
_atom_site_U_iso_or_equiv
_atom_site_thermal_displace_type
_atom_site_occupancy
_atom_site_calc_flag
_atom_site_refinement_flags
_atom_site_disorder_group
Hg Hg 0.0000 0.0000 1.0000 0.03143(14) Uani 1 d S .
O1A O 0.0600(2) -0.0630(8) 0.1551(8) 0.0360(14) Uani 1 d . .
O1B O 0.0072(2) -0.2399(11) 0.2731(7) 0.042(2) Uani 1 d . .
O2 O 0.0655(2) -0.3652(7) 0.5284(6) 0.0242(10) Uani 1 d . .
O3 O 0.0754(2) 0.0216(15) 0.5645(6) 0.0273(13) Uani 1 d . .
O4 O 0.17249(15) -0.0094(15) 0.6932(5) 0.0170(12) Uani 1 d . .
O5 O 0.2080(2) -0.3638(8) 0.6953(6) 0.0256(11) Uani 1 d . .
O6 O 0.1895(2) -0.2131(8) 0.2430(7) 0.0274(12) Uani 1 d . .
O1' O 0.1256(2) 0.2066(7) 0.8116(6) 0.0180(9) Uani 1 d . .
O2' O 0.23017(15) 0.0232(15) 1.0124(6) 0.0224(14) Uani 1 d . .
O3' O 0.2162(2) 0.3387(7) 1.2134(6) 0.0244(11) Uani 1 d . .
O4' O 0.1565(2) 0.5388(6) 0.9929(6) 0.0234(14) Uani 1 d . .
O6' O 0.0321(2) 0.2597(8) 0.8357(7) 0.0307(12) Uani 1 d . .
C1 C 0.0460(2) -0.1801(10) 0.2700(9) 0.0200(14) Uani 1 d . .
C2 C 0.0837(2) -0.2483(9) 0.3982(8) 0.0197(14) Uani 1 d . .
H2 H 0.1057(2) -0.3178(9) 0.3277(8) 0.024 Uiso 1 calc R .
C3 C 0.1100(2) -0.0912(9) 0.4855(8) 0.0165(13) Uani 1 d . .
H3 H 0.1258(2) -0.0228(9) 0.3925(8) 0.020 Uiso 1 calc R .
C4 C 0.1454(2) -0.1573(8) 0.6240(8) 0.0164(13) Uani 1 d . .
H4 H 0.1287(2) -0.2110(8) 0.7239(8) 0.020 Uiso 1 calc R .
C5 C 0.1791(2) -0.2992(9) 0.5531(8) 0.0191(13) Uani 1 d . .
H5 H 0.1614(2) -0.4009(9) 0.5041(8) 0.023 Uiso 1 calc R .
C6 C 0.2128(3) -0.2335(11) 0.4109(9) 0.025(2) Uani 1 d . .
H6A H 0.2259(3) -0.1188(11) 0.4475(9) 0.030 Uiso 1 calc R .
H6B H 0.2376(3) -0.3199(11) 0.3992(9) 0.030 Uiso 1 calc R .
C1' C 0.1573(2) 0.0677(10) 0.8542(8) 0.0156(12) Uani 1 d . .
H1' H 0.1429(2) -0.0239(10) 0.9296(8) 0.019 Uiso 1 calc R .
C2' C 0.1979(2) 0.1541(9) 0.9516(8) 0.0162(13) Uani 1 d . .
H2' H 0.2130(2) 0.2415(9) 0.8733(8) 0.019 Uiso 1 calc R .
C3' C 0.1803(2) 0.2490(9) 1.1196(8) 0.0163(13) Uani 1 d . .
H3' H 0.1682(2) 0.1556(9) 1.1990(8) 0.020 Uiso 1 calc R .
C4' C 0.1418(2) 0.3793(9) 1.0802(8) 0.0178(13) Uani 1 d . .
H4' H 0.1281(2) 0.4141(9) 1.1942(8) 0.021 Uiso 1 calc R .
C5' C 0.1052(2) 0.2810(9) 0.9697(8) 0.0167(13) Uani 1 d . .
H5' H 0.0939(2) 0.1802(9) 1.0416(8) 0.020 Uiso 1 calc R .
C6' C 0.0641(2) 0.3895(10) 0.9077(9) 0.0234(15) Uani 1 d . .
H6'A H 0.0507(2) 0.4543(10) 1.0070(9) 0.028 Uiso 1 calc R .
H6'B H 0.0729(2) 0.4758(10) 0.8167(9) 0.028 Uiso 1 calc R .
OW O -0.0442(2) 0.3199(8) 0.6504(8) 0.0373(14) Uani 1 d . .

loop_
_atom_type_symbol
_atom_type_description
_atom_type_scat_dispersion_real
_atom_type_scat_dispersion_imag
_atom_type_scat_source
C C 0.0033 0.0016 'International Tables Vol C Tables 4.2.6.8 and 6.1.1.4'
O O 0.0106 0.0060 'International Tables Vol C Tables 4.2.6.8 and 6.1.1.4'
Hg Hg -2.3894 9.2266 'International Tables Vol C Tables 4.2.6.8 and 6.1.1.4'
H H 0.0000 0.0000 'International Tables Vol C Tables 4.2.6.8 and 6.1.1.4'

loop_
_geom_angle_atom_site_label_1
_geom_angle_atom_site_label_2
_geom_angle_atom_site_label_3
_geom_angle
_geom_angle_site_symmetry_1
_geom_angle_site_symmetry_3
_geom_angle_publ_flag
O1A Hg O1A 154.7(3) 2_556 1_556 ?
O1A Hg O6' 97.4(2) 2_556 2_557 ?
O1A Hg O6' 102.2(2) 1_556 2_557 ?
O1A Hg O6' 102.2(2) 2_556 . ?
O1A Hg O6' 97.4(2) 1_556 . ?
O6' Hg O6' 77.8(3) 2_557 . ?
O1A Hg C1 27.0(2) 2_556 2_556 ?
O1A Hg C1 132.7(2) 1_556 2_556 ?
O6' Hg C1 124.0(2) 2_557 2_556 ?
O6' Hg C1 101.3(2) . 2_556 ?
O1A Hg C1 132.7(2) 2_556 1_556 ?
O1A Hg C1 27.0(2) 1_556 1_556 ?
O6' Hg C1 101.3(2) 2_557 1_556 ?
O6' Hg C1 124.0(2) . 1_556 ?
C1 Hg C1 122.0(3) 2_556 1_556 ?
C1 O1A Hg 104.3(5) . 1_554 ?
C1' O4 C4 116.0(5) . . ?
C1' O1' C5' 111.6(5) . . ?
C6' O6' Hg 125.5(4) . . ?
O1B C1 O1A 124.0(7) . . ?
O1B C1 C2 121.8(7) . . ?
O1A C1 C2 114.1(6) . . ?
O1B C1 Hg 75.4(4) . 1_554 ?
O1A C1 Hg 48.7(4) . 1_554 ?
C2 C1 Hg 162.8(5) . 1_554 ?
O2 C2 C3 111.2(5) . . ?
O2 C2 C1 111.1(6) . . ?
C3 C2 C1 111.4(6) . . ?
O3 C3 C4 112.0(5) . . ?
O3 C3 C2 105.6(6) . . ?
C4 C3 C2 111.9(6) . . ?
O4 C4 C3 111.1(6) . . ?
O4 C4 C5 107.2(6) . . ?
C3 C4 C5 114.3(5) . . ?
O5 C5 C6 104.2(6) . . ?
O5 C5 C4 110.2(5) . . ?
C6 C5 C4 116.0(6) . . ?
O6 C6 C5 110.0(6) . . ?
O4 C1' O1' 108.2(6) . . ?
O4 C1' C2' 109.2(5) . . ?
O1' C1' C2' 107.6(5) . . ?
O2' C2' C1' 111.9(6) . . ?
O2' C2' C3' 106.1(5) . . ?
C1' C2' C3' 108.6(5) . . ?
O3' C3' C4' 109.8(6) . . ?
O3' C3' C2' 111.6(5) . . ?
C4' C3' C2' 112.9(5) . . ?
O4' C4' C3' 113.4(5) . . ?
O4' C4' C5' 111.1(5) . . ?
C3' C4' C5' 108.2(6) . . ?
O1' C5' C6' 106.6(5) . . ?
O1' C5' C4' 109.6(5) . . ?
C6' C5' C4' 117.2(6) . . ?
O6' C6' C5' 105.4(6) . . ?

loop_
_geom_bond_atom_site_label_1
_geom_bond_atom_site_label_2
_geom_bond_distance
_geom_bond_site_symmetry_2
_geom_bond_publ_flag
Hg O1A 2.134(6) 2_556 ?
Hg O1A 2.134(6) 1_556 ?
Hg O6' 2.472(6) 2_557 ?
Hg O6' 2.472(6) . ?
Hg C1 2.752(7) 2_556 ?
Hg C1 2.752(7) 1_556 ?
O1A C1 1.290(9) . ?
O1A Hg 2.134(6) 1_554 ?
O1B C1 1.213(10) . ?
O2 C2 1.411(8) . ?
O3 C3 1.440(10) . ?
O4 C1' 1.409(8) . ?
O4 C4 1.442(12) . ?
O5 C5 1.430(8) . ?
O6 C6 1.428(9) . ?
O1' C1' 1.414(8) . ?
O1' C5' 1.439(7) . ?
O2' C2' 1.419(11) . ?
O3' C3' 1.416(9) . ?
O4' C4' 1.418(8) . ?
O6' C6' 1.438(10) . ?
C1 C2 1.534(10) . ?
C1 Hg 2.752(7) 1_554 ?
C2 C3 1.533(9) . ?
C3 C4 1.531(9) . ?
C4 C5 1.536(9) . ?
C5 C6 1.534(9) . ?
C1' C2' 1.521(9) . ?
C2' C3' 1.534(8) . ?
C3' C4' 1.503(10) . ?
C4' C5' 1.524(10) . ?
C5' C6' 1.509(10) . ?
